data_7015631
loop_
_publ_author_name
'Francisco, Carla'
'Gama, Sofia'
'Mendes, Filipa'
'Marques, Fernanda'
'Cordeiro Dos Santos, Isabel'
'Paulo, Ant\'onio'
'Santos, Isabel'
'Coimbra, Joana'
'Gabano, Elisabetta'
'Ravera, Mauro'

_publ_section_title
;
 Pt(ii) complexes with bidentate and tridentate pyrazolyl-containing
 chelators: synthesis, structural characterization and biological
 studies.
;
_journal_issue 21
_journal_name_full 'Dalton transactions (Cambridge, England : 2003)'
_journal_page_first 5781
_journal_page_last 5792
_journal_paper_doi 10.1039/c0dt01785j
_journal_volume 40
_journal_year 2011
_chemical_formula_sum 'C5 H9 I2 N3 Pt'
_chemical_formula_weight 560.04
_chemical_name_systematic
;
?
;
_space_group_IT_number 29
_symmetry_cell_setting orthorhombic
_symmetry_space_group_name_Hall 'P 2c -2ac'
_symmetry_space_group_name_H-M 'P c a 21'
_atom_sites_solution_hydrogens geom
_atom_sites_solution_primary direct
_atom_sites_solution_secondary difmap
_audit_creation_method SHELXL-97
_cell_angle_alpha 90.00
_cell_angle_beta 90.00
_cell_angle_gamma 90.00
_cell_formula_units_Z 4
_cell_length_a 17.8791(2)
_cell_length_b 6.7986(6)
_cell_length_c 8.3581(3)
_cell_measurement_reflns_used 3254
_cell_measurement_temperature 150(2)
_cell_measurement_theta_max 27.10
_cell_measurement_theta_min 3.34
_cell_volume 1015.95(10)
_computing_cell_refinement 'Bruker SMART, (Bruker, 2004)'
_computing_data_collection 'Bruker SMART, (Bruker, 2004)'
_computing_data_reduction 'Bruker SAINT, (Bruker, 2004)'
_computing_molecular_graphics ORTEP3(Farrugia,1997)
_computing_publication_material 'WinGX (Farrugia, 1999)'
_computing_structure_refinement 'SHELXL-97 (Sheldrick, 1997)'
_computing_structure_solution 'SIR97 (Altomare, 1999)'
_diffrn_ambient_temperature 150(2)
_diffrn_measured_fraction_theta_full 0.999
_diffrn_measured_fraction_theta_max 0.999
_diffrn_measurement_device_type Bruker-APEXII-CCD
_diffrn_measurement_method '\f and \w'
_diffrn_radiation_monochromator graphite
_diffrn_radiation_source 'fine-focus sealed tube'
_diffrn_radiation_type MoK\a
_diffrn_radiation_wavelength 0.71073
_diffrn_reflns_av_R_equivalents 0.0374
_diffrn_reflns_av_sigmaI/netI 0.0632
_diffrn_reflns_limit_h_max 22
_diffrn_reflns_limit_h_min -18
_diffrn_reflns_limit_k_max 7
_diffrn_reflns_limit_k_min -8
_diffrn_reflns_limit_l_max 10
_diffrn_reflns_limit_l_min -9
_diffrn_reflns_number 4519
_diffrn_reflns_theta_full 26.36
_diffrn_reflns_theta_max 26.36
_diffrn_reflns_theta_min 3.00
_exptl_absorpt_coefficient_mu 19.836
_exptl_absorpt_correction_T_max 0.5042
_exptl_absorpt_correction_T_min 0.1095
_exptl_absorpt_correction_type multi-scan
_exptl_absorpt_process_details '(SADABS; Sheldrick, 2004)'
_exptl_crystal_colour yellow
_exptl_crystal_density_diffrn 3.661
_exptl_crystal_density_method 'not measured'
_exptl_crystal_description plate
_exptl_crystal_F_000 976
_exptl_crystal_size_max 0.20
_exptl_crystal_size_mid 0.15
_exptl_crystal_size_min 0.04
_refine_diff_density_max 1.138
_refine_diff_density_min -0.908
_refine_diff_density_rms 0.237
_refine_ls_abs_structure_details 'Flack H D (1983), Acta Cryst. A39, 876-881'
_refine_ls_abs_structure_Flack 0.032(11)
_refine_ls_extinction_method none
_refine_ls_goodness_of_fit_ref 0.989
_refine_ls_hydrogen_treatment constr
_refine_ls_matrix_type full
_refine_ls_number_parameters 100
_refine_ls_number_reflns 2007
_refine_ls_number_restraints 1
_refine_ls_restrained_S_all 0.989
_refine_ls_R_factor_all 0.0277
_refine_ls_R_factor_gt 0.0269
_refine_ls_shift/su_max 0.000
_refine_ls_shift/su_mean 0.000
_refine_ls_structure_factor_coef Fsqd
_refine_ls_weighting_details 'calc w=1/[\s^2^(Fo^2^)+(0.0000P)^2^+0.0000P] where P=(Fo^2^+2Fc^2^)/3'
_refine_ls_weighting_scheme calc
_refine_ls_wR_factor_gt 0.0648
_refine_ls_wR_factor_ref 0.0652
_reflns_number_gt 1952
_reflns_number_total 2007
_reflns_threshold_expression >2sigma(I)
_cod_data_source_file c0dt01785j.txt
_cod_data_source_block eg259
_cod_depositor_comments
;
The following automatic conversions were performed:
'_symmetry_cell_setting' value 'Orthorhombic' changed to 'orthorhombic'
according to '/home/saulius/struct/CIF-dictionaries/cif_core.dic'
dictionary named 'cif_core.dic' version 2.4.1 from 2010-06-29.

Automatic conversion script
Id: cif_fix_enum 1555 2011-01-17 13:19:09Z saulius 
;
_cod_original_sg_symbol_H-M 'Pca2(1) '
_cod_database_code 7015631

loop_
_symmetry_equiv_pos_as_xyz
'x, y, z'
'-x, -y, z+1/2'
'x+1/2, -y, z'
'-x+1/2, y, z+1/2'

loop_
_atom_site_label
_atom_site_type_symbol
_atom_site_fract_x
_atom_site_fract_y
_atom_site_fract_z
_atom_site_U_iso_or_equiv
_atom_site_adp_type
_atom_site_occupancy
_atom_site_symmetry_multiplicity
_atom_site_calc_flag
_atom_site_refinement_flags
_atom_site_disorder_assembly
_atom_site_disorder_group
Pt1 Pt 0.002735(18) 0.79822(4) 0.05787(7) 0.01716(10) Uani 1 1 d . . .
I1 I -0.05559(3) 0.47774(8) -0.05634(8) 0.02453(14) Uani 1 1 d . . .
I2 I -0.12861(4) 0.91679(9) 0.14207(8) 0.02846(16) Uani 1 1 d . . .
N1 N 0.1079(4) 0.7040(10) 0.0014(8) 0.0156(14) Uani 1 1 d . . .
N2 N 0.1702(5) 0.7624(11) 0.0810(8) 0.0242(17) Uani 1 1 d . . .
N3 N 0.0426(5) 1.0628(11) 0.1496(10) 0.0249(16) Uani 1 1 d . . .
H3A H 0.0203 1.1634 0.0934 0.030 Uiso 1 1 calc R . .
H3B H 0.0266 1.0727 0.2539 0.030 Uiso 1 1 calc R . .
C1 C 0.1322(6) 0.5688(13) -0.1009(12) 0.026(2) Uani 1 1 d . . .
H1 H 0.1011 0.4997 -0.1738 0.031 Uiso 1 1 calc R . .
C2 C 0.2083(6) 0.5417(13) -0.0879(11) 0.029(2) Uani 1 1 d . . .
H2 H 0.2383 0.4531 -0.1479 0.035 Uiso 1 1 calc R . .
C3 C 0.2322(6) 0.6692(14) 0.0299(11) 0.029(2) Uani 1 1 d . . .
H3 H 0.2819 0.6874 0.0672 0.034 Uiso 1 1 calc R . .
C4 C 0.1664(7) 0.9131(13) 0.2053(10) 0.025(2) Uani 1 1 d . . .
H4A H 0.2178 0.9510 0.2371 0.030 Uiso 1 1 calc R . .
H4B H 0.1409 0.8586 0.3006 0.030 Uiso 1 1 calc R . .
C5 C 0.1241(6) 1.0963(12) 0.1474(13) 0.027(2) Uani 1 1 d . . .
H5A H 0.1365 1.2092 0.2174 0.032 Uiso 1 1 calc R . .
H5B H 0.1402 1.1291 0.0373 0.032 Uiso 1 1 calc R . .

loop_
_atom_site_aniso_label
_atom_site_aniso_U_11
_atom_site_aniso_U_22
_atom_site_aniso_U_33
_atom_site_aniso_U_23
_atom_site_aniso_U_13
_atom_site_aniso_U_12
Pt1 0.02146(19) 0.01337(18) 0.01666(15) 0.00024(15) -0.00043(12) 0.00058(12)
I1 0.0278(3) 0.0168(3) 0.0291(3) -0.0019(3) -0.0028(3) -0.0042(2)
I2 0.0284(3) 0.0260(3) 0.0310(3) 0.0038(3) 0.0052(3) 0.0077(2)
N1 0.014(4) 0.014(4) 0.019(3) -0.001(3) -0.004(3) 0.001(3)
N2 0.026(4) 0.022(4) 0.025(4) -0.006(3) 0.000(3) -0.002(3)
N3 0.036(5) 0.015(4) 0.023(3) -0.003(3) -0.002(4) -0.003(3)
C1 0.037(6) 0.021(5) 0.019(4) -0.002(3) 0.002(4) 0.000(4)
C2 0.040(6) 0.021(5) 0.026(5) -0.002(4) 0.009(4) 0.000(4)
C3 0.023(5) 0.030(5) 0.032(5) 0.000(4) -0.003(4) 0.005(4)
C4 0.032(6) 0.025(5) 0.018(4) -0.007(3) 0.006(4) -0.007(4)
C5 0.047(6) 0.019(5) 0.015(4) 0.007(4) 0.000(4) -0.012(4)

loop_
_atom_type_symbol
_atom_type_description
_atom_type_scat_dispersion_real
_atom_type_scat_dispersion_imag
_atom_type_scat_source
C C 0.0033 0.0016 'International Tables Vol C Tables 4.2.6.8 and 6.1.1.4'
H H 0.0000 0.0000 'International Tables Vol C Tables 4.2.6.8 and 6.1.1.4'
N N 0.0061 0.0033 'International Tables Vol C Tables 4.2.6.8 and 6.1.1.4'
I I -0.4742 1.8119 'International Tables Vol C Tables 4.2.6.8 and 6.1.1.4'
Pt Pt -1.7033 8.3905 'International Tables Vol C Tables 4.2.6.8 and 6.1.1.4'

loop_
_geom_angle_atom_site_label_1
_geom_angle_atom_site_label_2
_geom_angle_atom_site_label_3
_geom_angle
_geom_angle_site_symmetry_1
_geom_angle_site_symmetry_3
_geom_angle_publ_flag
N1 Pt1 N3 92.4(3) . . ?
N1 Pt1 I2 177.54(19) . . ?
N3 Pt1 I2 86.6(2) . . ?
N1 Pt1 I1 91.2(2) . . ?
N3 Pt1 I1 176.3(2) . . ?
I2 Pt1 I1 89.82(2) . . ?
C1 N1 N2 104.4(8) . . ?
C1 N1 Pt1 131.9(6) . . ?
N2 N1 Pt1 123.4(6) . . ?
C3 N2 N1 112.5(7) . . ?
C3 N2 C4 126.4(9) . . ?
N1 N2 C4 121.1(9) . . ?
C5 N3 Pt1 117.8(6) . . ?
N1 C1 C2 111.4(9) . . ?
C1 C2 C3 106.2(9) . . ?
N2 C3 C2 105.4(9) . . ?
N2 C4 C5 111.6(8) . . ?
N3 C5 C4 110.9(7) . . ?

loop_
_geom_bond_atom_site_label_1
_geom_bond_atom_site_label_2
_geom_bond_distance
_geom_bond_site_symmetry_2
_geom_bond_publ_flag
Pt1 N1 2.042(8) . ?
Pt1 N3 2.081(7) . ?
Pt1 I2 2.5807(7) . ?
Pt1 I1 2.5973(7) . ?
N1 C1 1.329(12) . ?
N1 N2 1.356(11) . ?
N2 C3 1.347(13) . ?
N2 C4 1.461(11) . ?
N3 C5 1.476(13) . ?
C1 C2 1.377(14) . ?
C2 C3 1.380(14) . ?
C4 C5 1.535(14) . ?
